data_4507104
loop_
_publ_author_name
'Adelani, Pius O.'
'Albrecht-Schmitt, Thomas E.'

_publ_section_title
;
 Layered Uranyl Coordination Polymers Rigidly Pillared by Diphosphonates
;
_journal_issue 11
_journal_name_full 'Crystal Growth &amp; Design'
_journal_page_first 5800
_journal_paper_doi 10.1021/cg301387p
_journal_volume 12
_journal_year 2012
_chemical_formula_moiety 'C6 H4 O15 P2 Sr U2'
_chemical_formula_sum 'C6 H4 O15 P2 Sr U2'
_chemical_formula_weight 941.71
_chemical_name_systematic
; 
 ? 
;
_space_group_IT_number 63
_symmetry_cell_setting orthorhombic
_symmetry_space_group_name_Hall '-C 2c 2'
_symmetry_space_group_name_H-M 'C m c m'
_atom_sites_solution_hydrogens geom
_atom_sites_solution_primary direct
_atom_sites_solution_secondary difmap
_audit_creation_method SHELXL-97
_cell_angle_alpha 90.00
_cell_angle_beta 90.00
_cell_angle_gamma 90.00
_cell_formula_units_Z 4
_cell_length_a 7.1190(8)
_cell_length_b 14.1051(16)
_cell_length_c 17.698(2)
_cell_measurement_reflns_used 3019
_cell_measurement_temperature 100(2)
_cell_measurement_theta_max 27.45
_cell_measurement_theta_min 2.30
_cell_volume 1777.1(3)
_computing_cell_refinement 'Bruker SMART'
_computing_data_collection 'Bruker SMART'
_computing_data_reduction 'Bruker SAINT'
_computing_molecular_graphics 'Bruker SHELXTL'
_computing_publication_material 'Bruker SHELXTL'
_computing_structure_refinement 'SHELXL-97 (Sheldrick, 1997)'
_computing_structure_solution 'SHELXS-97 (Sheldrick, 1990)'
_diffrn_ambient_temperature 100(2)
_diffrn_measured_fraction_theta_full 0.996
_diffrn_measured_fraction_theta_max 0.996
_diffrn_measurement_device_type 'CCD area detector'
_diffrn_measurement_method 'phi and omega scans'
_diffrn_radiation_monochromator graphite
_diffrn_radiation_source 'fine-focus sealed tube'
_diffrn_radiation_type MoK\a
_diffrn_radiation_wavelength 0.71073
_diffrn_reflns_av_R_equivalents 0.1059
_diffrn_reflns_av_sigmaI/netI 0.0476
_diffrn_reflns_limit_h_max 9
_diffrn_reflns_limit_h_min -9
_diffrn_reflns_limit_k_max 18
_diffrn_reflns_limit_k_min -18
_diffrn_reflns_limit_l_max 22
_diffrn_reflns_limit_l_min -22
_diffrn_reflns_number 10187
_diffrn_reflns_theta_full 27.47
_diffrn_reflns_theta_max 27.47
_diffrn_reflns_theta_min 2.30
_exptl_absorpt_coefficient_mu 21.424
_exptl_absorpt_correction_T_max 0.3671
_exptl_absorpt_correction_T_min 0.1758
_exptl_absorpt_correction_type empirical
_exptl_absorpt_process_details SHELXPREP
_exptl_crystal_colour yellow
_exptl_crystal_density_diffrn 3.520
_exptl_crystal_density_method 'not measured'
_exptl_crystal_description tablet
_exptl_crystal_F_000 1648
_exptl_crystal_size_max 0.148
_exptl_crystal_size_mid 0.086
_exptl_crystal_size_min 0.019
_refine_diff_density_max 2.085
_refine_diff_density_min -1.873
_refine_diff_density_rms 0.390
_refine_ls_extinction_method none
_refine_ls_goodness_of_fit_ref 1.121
_refine_ls_hydrogen_treatment constr
_refine_ls_matrix_type full
_refine_ls_number_parameters 78
_refine_ls_number_reflns 1132
_refine_ls_number_restraints 12
_refine_ls_restrained_S_all 1.120
_refine_ls_R_factor_all 0.0404
_refine_ls_R_factor_gt 0.0335
_refine_ls_shift/su_max 0.001
_refine_ls_shift/su_mean 0.000
_refine_ls_structure_factor_coef Fsqd
_refine_ls_weighting_details 'calc w=1/[\s^2^(Fo^2^)+(0.0512P)^2^+0.0000P] where P=(Fo^2^+2Fc^2^)/3'
_refine_ls_weighting_scheme calc
_refine_ls_wR_factor_gt 0.0899
_refine_ls_wR_factor_ref 0.0926
_reflns_number_gt 948
_reflns_number_total 1132
_reflns_threshold_expression >2sigma(I)
_cod_data_source_file cg301387p_si_002.cif
_cod_data_source_block final
_cod_original_sg_symbol_H-M ' C m c m'
_cod_database_code 4507104

loop_
_symmetry_equiv_pos_as_xyz
'x, y, z'
'-x, -y, z+1/2'
'-x, y, -z+1/2'
'x, -y, -z'
'x+1/2, y+1/2, z'
'-x+1/2, -y+1/2, z+1/2'
'-x+1/2, y+1/2, -z+1/2'
'x+1/2, -y+1/2, -z'
'-x, -y, -z'
'x, y, -z-1/2'
'x, -y, z-1/2'
'-x, y, z'
'-x+1/2, -y+1/2, -z'
'x+1/2, y+1/2, -z-1/2'
'x+1/2, -y+1/2, z-1/2'
'-x+1/2, y+1/2, z'

loop_
_atom_site_label
_atom_site_type_symbol
_atom_site_fract_x
_atom_site_fract_y
_atom_site_fract_z
_atom_site_U_iso_or_equiv
_atom_site_adp_type
_atom_site_occupancy
_atom_site_symmetry_multiplicity
_atom_site_calc_flag
_atom_site_refinement_flags
U1 U 0.5000 0.23000(3) 0.865009(19) 0.01259(17) Uani 1 2 d S
Sr1 Sr 0.0000 0.27511(13) 0.7500 0.0229(4) Uani 1 4 d S
P1 P 0.0000 0.2124(2) 0.93622(14) 0.0115(6) Uani 1 2 d S
O1 O 0.5000 0.3574(6) 0.8637(4) 0.0186(18) Uani 1 2 d S
O2 O 0.5000 0.1029(6) 0.8600(4) 0.0153(16) Uani 1 2 d S
O3 O 0.1739(8) 0.2302(4) 0.8878(3) 0.0161(12) Uani 1 1 d .
O4 O 0.5000 0.2256(5) 0.9933(4) 0.0120(15) Uani 1 2 d S
O5 O 0.3284(9) 0.2335(5) 0.7500 0.0068(13) Uani 1 2 d SU
O6 O 0.160(2) 0.4318(12) 0.6964(8) 0.060(4) Uani 0.50 1 d PU
O7 O 0.0000 0.0897(12) 0.7500 0.054(4) Uani 1 4 d S
C1 C 0.0000 0.0914(8) 0.9678(5) 0.015(2) Uani 1 2 d S
C2 C 0.1675(9) 0.0450(6) 0.9841(4) 0.0211(17) Uani 1 1 d .
H2A H 0.2812 0.0747 0.9735 0.025 Uiso 1 1 calc R

loop_
_atom_site_aniso_label
_atom_site_aniso_U_11
_atom_site_aniso_U_22
_atom_site_aniso_U_33
_atom_site_aniso_U_23
_atom_site_aniso_U_13
_atom_site_aniso_U_12
U1 0.0065(2) 0.0250(3) 0.0063(2) -0.00020(15) 0.000 0.000
Sr1 0.0076(7) 0.0494(12) 0.0117(7) 0.000 0.000 0.000
P1 0.0056(12) 0.0244(17) 0.0046(12) 0.0019(10) 0.000 0.000
O1 0.020(4) 0.018(5) 0.018(4) 0.002(3) 0.000 0.000
O2 0.019(4) 0.007(4) 0.020(4) 0.000(3) 0.000 0.000
O3 0.009(3) 0.028(3) 0.011(2) 0.004(2) 0.003(2) -0.001(2)
O4 0.008(3) 0.016(4) 0.012(4) 0.001(3) 0.000 0.000
O5 0.0063(16) 0.0081(16) 0.0060(15) 0.000 0.000 0.0003(10)
O6 0.061(5) 0.059(5) 0.061(5) 0.002(3) 0.008(3) 0.004(3)
O7 0.048(9) 0.056(11) 0.057(10) 0.000 0.000 0.000
C1 0.013(5) 0.027(7) 0.006(5) -0.003(4) 0.000 0.000
C2 0.008(3) 0.030(5) 0.025(4) 0.005(3) -0.003(3) 0.000(3)

loop_
_atom_type_symbol
_atom_type_description
_atom_type_scat_dispersion_real
_atom_type_scat_dispersion_imag
_atom_type_scat_source
C C 0.0033 0.0016 'International Tables Vol C Tables 4.2.6.8 and 6.1.1.4'
H H 0.0000 0.0000 'International Tables Vol C Tables 4.2.6.8 and 6.1.1.4'
O O 0.0106 0.0060 'International Tables Vol C Tables 4.2.6.8 and 6.1.1.4'
P P 0.1023 0.0942 'International Tables Vol C Tables 4.2.6.8 and 6.1.1.4'
Sr Sr -1.5307 3.2498 'International Tables Vol C Tables 4.2.6.8 and 6.1.1.4'
U U -9.6767 9.6646 'International Tables Vol C Tables 4.2.6.8 and 6.1.1.4'

loop_
_geom_angle_atom_site_label_1
_geom_angle_atom_site_label_2
_geom_angle_atom_site_label_3
_geom_angle
_geom_angle_site_symmetry_1
_geom_angle_site_symmetry_3
O1 U1 O2 176.4(3) . .
O1 U1 O4 92.3(3) . .
O2 U1 O4 91.3(3) . .
O1 U1 O3 90.07(14) . 12_655
O2 U1 O3 90.54(14) . 12_655
O4 U1 O3 80.13(13) . 12_655
O1 U1 O3 90.07(14) . .
O2 U1 O3 90.54(14) . .
O4 U1 O3 80.13(13) . .
O3 U1 O3 160.3(3) 12_655 .
O1 U1 O5 88.2(2) . 3_656
O2 U1 O5 88.8(2) . 3_656
O4 U1 O5 149.04(13) . 3_656
O3 U1 O5 68.91(18) 12_655 3_656
O3 U1 O5 130.83(18) . 3_656
O1 U1 O5 88.2(2) . .
O2 U1 O5 88.8(2) . .
O4 U1 O5 149.04(13) . .
O3 U1 O5 130.83(18) 12_655 .
O3 U1 O5 68.91(18) . .
O5 U1 O5 61.9(3) 3_656 .
O1 U1 U1 89.3(2) . 10_557
O2 U1 U1 87.2(2) . 10_557
O4 U1 U1 178.45(17) . 10_557
O3 U1 U1 99.87(13) 12_655 10_557
O3 U1 U1 99.87(13) . 10_557
O5 U1 U1 30.99(13) 3_656 10_557
O5 U1 U1 30.99(13) . 10_557
O1 U1 Sr1 80.83(11) . 1_655
O2 U1 Sr1 97.40(11) . 1_655
O4 U1 Sr1 119.64(3) . 1_655
O3 U1 Sr1 40.43(13) 12_655 1_655
O3 U1 Sr1 158.29(13) . 1_655
O5 U1 Sr1 30.12(13) 3_656 1_655
O5 U1 Sr1 91.01(13) . 1_655
U1 U1 Sr1 60.625(6) 10_557 1_655
O1 U1 Sr1 80.83(11) . .
O2 U1 Sr1 97.40(11) . .
O4 U1 Sr1 119.64(3) . .
O3 U1 Sr1 158.29(13) 12_655 .
O3 U1 Sr1 40.43(13) . .
O5 U1 Sr1 91.01(13) 3_656 .
O5 U1 Sr1 30.12(13) . .
U1 U1 Sr1 60.625(6) 10_557 .
Sr1 U1 Sr1 118.149(18) 1_655 .
O5 Sr1 O5 151.8(3) 3_556 .
O5 Sr1 O7 75.91(16) 3_556 .
O5 Sr1 O7 75.91(16) . .
O5 Sr1 O6 77.8(4) 3_556 12
O5 Sr1 O6 128.1(4) . 12
O7 Sr1 O6 146.2(3) . 12
O5 Sr1 O6 128.1(4) 3_556 10_557
O5 Sr1 O6 77.8(4) . 10_557
O7 Sr1 O6 146.2(3) . 10_557
O6 Sr1 O6 67.6(7) 12 10_557
O5 Sr1 O6 77.8(4) 3_556 3_556
O5 Sr1 O6 128.1(4) . 3_556
O7 Sr1 O6 146.2(3) . 3_556
O6 Sr1 O6 41.8(6) 12 3_556
O6 Sr1 O6 50.6(6) 10_557 3_556
O5 Sr1 O6 128.1(4) 3_556 .
O5 Sr1 O6 77.8(4) . .
O7 Sr1 O6 146.2(3) . .
O6 Sr1 O6 50.6(6) 12 .
O6 Sr1 O6 41.8(6) 10_557 .
O6 Sr1 O6 67.6(7) 3_556 .
O5 Sr1 O3 61.14(11) 3_556 12
O5 Sr1 O3 111.88(12) . 12
O7 Sr1 O3 76.95(12) . 12
O6 Sr1 O3 108.0(3) 12 12
O6 Sr1 O3 93.8(3) 10_557 12
O6 Sr1 O3 71.9(3) 3_556 12
O6 Sr1 O3 133.3(4) . 12
O5 Sr1 O3 111.88(12) 3_556 .
O5 Sr1 O3 61.15(11) . .
O7 Sr1 O3 76.95(12) . .
O6 Sr1 O3 133.3(4) 12 .
O6 Sr1 O3 71.9(3) 10_557 .
O6 Sr1 O3 93.8(3) 3_556 .
O6 Sr1 O3 108.0(3) . .
O3 Sr1 O3 52.3(2) 12 .
O5 Sr1 O3 61.15(11) 3_556 3_556
O5 Sr1 O3 111.88(12) . 3_556
O7 Sr1 O3 76.95(12) . 3_556
O6 Sr1 O3 71.9(3) 12 3_556
O6 Sr1 O3 133.3(4) 10_557 3_556
O6 Sr1 O3 108.0(3) 3_556 3_556
O6 Sr1 O3 93.8(3) . 3_556
O3 Sr1 O3 120.6(2) 12 3_556
O3 Sr1 O3 153.9(2) . 3_556
O5 Sr1 O3 111.88(12) 3_556 10_557
O5 Sr1 O3 61.15(11) . 10_557
O7 Sr1 O3 76.95(12) . 10_557
O6 Sr1 O3 93.8(3) 12 10_557
O6 Sr1 O3 108.0(3) 10_557 10_557
O6 Sr1 O3 133.3(4) 3_556 10_557
O6 Sr1 O3 71.9(3) . 10_557
O3 Sr1 O3 153.9(2) 12 10_557
O3 Sr1 O3 120.6(2) . 10_557
O3 Sr1 O3 52.3(2) 3_556 10_557
O5 Sr1 P1 86.38(4) 3_556 .
O5 Sr1 P1 86.38(4) . .
O7 Sr1 P1 74.98(6) . .
O6 Sr1 P1 124.0(3) 12 .
O6 Sr1 P1 82.6(3) 10_557 .
O6 Sr1 P1 82.6(3) 3_556 .
O6 Sr1 P1 124.0(3) . .
O3 Sr1 P1 26.17(11) 12 .
O3 Sr1 P1 26.17(11) . .
O3 Sr1 P1 141.31(13) 3_556 .
O3 Sr1 P1 141.31(13) 10_557 .
O4 P1 O3 111.4(3) 13_557 .
O4 P1 O3 111.4(3) 13_557 12
O3 P1 O3 108.4(4) . 12
O4 P1 C1 106.9(4) 13_557 .
O3 P1 C1 109.3(3) . .
O3 P1 C1 109.3(3) 12 .
O4 P1 Sr1 129.9(3) 13_557 .
O3 P1 Sr1 54.2(2) . .
O3 P1 Sr1 54.2(2) 12 .
C1 P1 Sr1 123.2(3) . .
P1 O3 U1 153.5(3) . .
P1 O3 Sr1 99.6(3) . .
U1 O3 Sr1 106.60(19) . .
P1 O4 U1 143.4(4) 13_557 .
U1 O5 U1 118.0(3) 10_557 .
U1 O5 Sr1 120.27(13) 10_557 .
U1 O5 Sr1 120.27(13) . .
C2 C1 C2 118.1(10) . 12
C2 C1 P1 120.8(5) . .
C2 C1 P1 120.8(5) 12 .
C2 C2 C1 120.9(5) 4_557 .
C2 C2 H2A 119.5 4_557 .
C1 C2 H2A 119.5 . .

loop_
_geom_bond_atom_site_label_1
_geom_bond_atom_site_label_2
_geom_bond_distance
_geom_bond_site_symmetry_2
U1 O1 1.797(9) .
U1 O2 1.795(8) .
U1 O4 2.272(7) .
U1 O3 2.356(5) 12_655
U1 O3 2.356(5) .
U1 O5 2.374(3) 3_656
U1 O5 2.374(3) .
Sr1 O5 2.411(6) 3_556
Sr1 O5 2.411(6) .
Sr1 O7 2.616(17) .
Sr1 O6 2.660(17) 12
Sr1 O6 2.660(17) 10_557
Sr1 O6 2.660(17) 3_556
Sr1 O6 2.660(17) .
Sr1 O3 2.808(5) 12
Sr1 O3 2.808(5) .
Sr1 O3 2.808(5) 3_556
Sr1 O3 2.808(5) 10_557
P1 O4 1.523(7) 13_557
P1 O3 1.526(5) .
P1 O3 1.526(5) 12
P1 C1 1.796(12) .
O4 P1 1.523(7) 13_557
O5 U1 2.374(3) 10_557
C1 C2 1.390(9) .
C1 C2 1.390(9) 12
C2 C2 1.390(16) 4_557
C2 H2A 0.9300 .
